data_9005194
loop_
_publ_author_name
'Carrozzini, B.'

_publ_section_title
;
 Crystal structure refinements of ilvaite: new relationships
 between chemical composition and crystallographic parameters
 Sample: Seriphos X-3.2
;
_journal_name_full 'European Journal of Mineralogy'
_journal_page_first 465
_journal_page_last 479
_journal_volume 6
_journal_year 1994
_chemical_formula_sum 'Al0.05 Ca1.03 Fe2.86 H Mg0.02 Mn0.01 O9 Si2'
_chemical_name_mineral Ilvaite
_space_group_IT_number 14
_symmetry_space_group_name_Hall '-P 2yab'
_symmetry_space_group_name_H-M 'P 1 21/a 1'
_cell_angle_alpha 90
_cell_angle_beta 90.27
_cell_angle_gamma 90
_cell_length_a 13.008
_cell_length_b 8.802
_cell_length_c 5.855
_cell_formula_units_Z 4
_cell_volume 670.369
_database_code_amcsd 0006540
_exptl_crystal_density_diffrn 4.008
_cod_original_formula_sum 'Ca1.03 Fe2.86 Mg.02 Al.05 Mn.01 Si2 O9 H'
_cod_database_code 9005194

loop_
_space_group_symop_operation_xyz
x,y,z
1/2+x,1/2-y,z
1/2-x,1/2+y,-z
-x,-y,-z

loop_
_atom_site_label
_atom_site_fract_x
_atom_site_fract_y
_atom_site_fract_z
_atom_site_occupancy
_atom_site_U_iso_or_equiv
Ca 0.81274 0.37022 0.75346 1.00000 0.00747
FeM(1,1) 0.89013 0.04965 0.00750 0.98000 0.00697
MgM(1,1) 0.89013 0.04965 0.00750 0.02000 0.00697
FeM(1,2) 0.88993 0.05218 0.49243 0.96000 0.00646
AlM(1,2) 0.88993 0.05218 0.49243 0.05000 0.00646
FeM2 0.94104 0.74022 0.24861 0.92000 0.00697
MnM2 0.94104 0.74022 0.24861 0.01000 0.00697
CaM2 0.94104 0.74022 0.24861 0.03000 0.00697
Si1 0.95961 0.36890 0.24914 1.00000 0.00481
Si2 0.67941 0.22729 0.25224 1.00000 0.00494
O1 0.00989 0.03006 0.73592 1.00000 0.00861
O(2,1) 0.93733 0.27242 0.01646 1.00000 0.00709
O(2,2) 0.93537 0.27271 0.48175 1.00000 0.00722
O3 0.77729 0.10923 0.25667 1.00000 0.00697
O(4,1) 0.67143 0.32756 0.01891 1.00000 0.00722
O(4,2) 0.67057 0.33168 0.48184 1.00000 0.00722
O5 0.58492 0.10066 0.25349 1.00000 0.00709
O6 0.60174 0.02627 0.75230 1.00000 0.00963
O7 0.79826 0.10911 0.74343 1.00000 0.00760
H 0.74494 0.06949 0.75518 1.00000 0.03052

loop_
_cod_related_entry_id
_cod_related_entry_database
_cod_related_entry_code
1 AMCSD 0006540
